data_1544972
loop_
_publ_author_name
'S\'anchez-Rodr\'iguez, E P'
'Hochberger-Roa, F'
'Corona-S\'anchez, R'
'Barquera-Lozada, J E'
'Toscano, R. A.'
'Urrutigo\"ity, M'
'Gouygou, M.'
'Ortega-Alfaro, M C'
'L\'opez-Cort\'es, J G'

_publ_section_title
;
 Chiral bidentate [N,S]-ferrocene ligands based on a thiazoline framework.
 Synthesis and use in palladium-catalyzed asymmetric allylic alkylation.
;
_journal_issue 5
_journal_name_full 'Dalton transactions (Cambridge, England : 2003)'
_journal_page_first 1510
_journal_page_last 1519
_journal_paper_doi 10.1039/c6dt04119a
_journal_volume 46
_journal_year 2017
_chemical_absolute_configuration rmad
_chemical_formula_moiety 'C14 H15 Fe N S'
_chemical_formula_sum 'C14 H15 Fe N S'
_chemical_formula_weight 285.18
_space_group_crystal_system orthorhombic
_space_group_IT_number 19
_space_group_name_Hall 'P 2ac 2ab'
_space_group_name_H-M_alt 'P 21 21 21'
_symmetry_space_group_name_Hall 'P 2ac 2ab'
_symmetry_space_group_name_H-M 'P 21 21 21'
_atom_sites_solution_hydrogens geom
_atom_sites_solution_primary direct
_atom_sites_solution_secondary difmap
_audit_creation_method SHELXL-2014/7
_audit_update_record
;
2016-08-30 deposited with the CCDC.
2017-01-02 downloaded from the CCDC.
;
_cell_angle_alpha 90
_cell_angle_beta 90
_cell_angle_gamma 90
_cell_formula_units_Z 4
_cell_length_a 10.2026(6)
_cell_length_b 15.2374(9)
_cell_length_c 8.0026(5)
_cell_measurement_reflns_used 9849
_cell_measurement_temperature 180(2)
_cell_measurement_theta_max 36.55
_cell_measurement_theta_min 2.40
_cell_volume 1244.09(13)
_computing_cell_refinement 'APEX2 v2012.10.0(Bruker, 2012)'
_computing_data_collection 'APEX2 v2012.10.0(Bruker, 2012)'
_computing_data_reduction 'SAINT V8.27B (Bruker, 2012)'
_computing_molecular_graphics 'XP V 5.1 (Bruker, 1998)'
_computing_publication_material 'CIFTAB V 2013/2 (Sheldrick, 2013)'
_computing_structure_refinement 'SHELXL-2014/7 (Sheldrick, 2014)'
_computing_structure_solution 'SHELXS-2012 (Bruker, 2013)'
_diffrn_ambient_temperature 180(2)
_diffrn_measured_fraction_theta_full 0.999
_diffrn_measured_fraction_theta_max 0.998
_diffrn_measurement_device_type 'Bruker APEX-II CCD'
_diffrn_measurement_method '\f and \w scans'
_diffrn_radiation_source 'fine-focus sealed tube'
_diffrn_radiation_type MoK\a
_diffrn_radiation_wavelength 0.71073
_diffrn_reflns_av_R_equivalents 0.0365
_diffrn_reflns_av_unetI/netI 0.0315
_diffrn_reflns_Laue_measured_fraction_full 0.999
_diffrn_reflns_Laue_measured_fraction_max 0.998
_diffrn_reflns_limit_h_max 18
_diffrn_reflns_limit_h_min -18
_diffrn_reflns_limit_k_max 27
_diffrn_reflns_limit_k_min -26
_diffrn_reflns_limit_l_max 14
_diffrn_reflns_limit_l_min -14
_diffrn_reflns_number 45112
_diffrn_reflns_point_group_measured_fraction_full 0.999
_diffrn_reflns_point_group_measured_fraction_max 0.994
_diffrn_reflns_theta_full 25.242
_diffrn_reflns_theta_max 40.376
_diffrn_reflns_theta_min 2.673
_diffrn_source MoK\a
_exptl_absorpt_coefficient_mu 1.354
_exptl_absorpt_correction_T_max 0.7479
_exptl_absorpt_correction_T_min 0.5499
_exptl_absorpt_correction_type multi-scan
_exptl_absorpt_process_details 'SADABS (Sheldrick, 2008)'
_exptl_crystal_colour orange
_exptl_crystal_density_diffrn 1.523
_exptl_crystal_description box
_exptl_crystal_F_000 592
_exptl_crystal_size_max 0.370
_exptl_crystal_size_mid 0.250
_exptl_crystal_size_min 0.130
_refine_diff_density_max 0.571
_refine_diff_density_min -0.506
_refine_diff_density_rms 0.083
_refine_ls_abs_structure_details
;
 Flack x determined using 2667 quotients [(I+)-(I-)]/[(I+)+(I-)]
 (Parsons, Flack and Wagner, Acta Cryst. B69 (2013) 249-259).
;
_refine_ls_abs_structure_Flack 0.005(4)
_refine_ls_extinction_method none
_refine_ls_goodness_of_fit_ref 1.025
_refine_ls_hydrogen_treatment constr
_refine_ls_matrix_type full
_refine_ls_number_parameters 155
_refine_ls_number_reflns 7873
_refine_ls_number_restraints 0
_refine_ls_restrained_S_all 1.025
_refine_ls_R_factor_all 0.0420
_refine_ls_R_factor_gt 0.0293
_refine_ls_shift/su_max 0.002
_refine_ls_shift/su_mean 0.000
_refine_ls_structure_factor_coef Fsqd
_refine_ls_weighting_details 'w=1/[\s^2^(Fo^2^)+(0.0374P)^2^+0.0373P] where P=(Fo^2^+2Fc^2^)/3'
_refine_ls_weighting_scheme calc
_refine_ls_wR_factor_gt 0.0654
_refine_ls_wR_factor_ref 0.0709
_reflns_Friedel_coverage 0.786
_reflns_Friedel_fraction_full 0.998
_reflns_Friedel_fraction_max 0.988
_reflns_number_gt 6729
_reflns_number_total 7873
_reflns_threshold_expression 'I > 2\s(I)'
_cod_data_source_file c6dt04119a2.cif
_cod_data_source_block Compuesto_4
_cod_depositor_comments 'Adding full bibliography for 1544970--1544972.cif.'
_cod_database_code 1544972
_shelx_shelxl_version_number 2014/7
_shelx_space_group_comment
;
The symmetry employed for this shelxl refinement is uniquely defined
by the following loop, which should always be used as a source of
symmetry information in preference to the above space-group names.
They are only intended as comments.
;
_shelx_estimated_absorpt_t_min 0.634
_shelx_estimated_absorpt_t_max 0.844

loop_
_space_group_symop_operation_xyz
'x, y, z'
'-x+1/2, -y, z+1/2'
'-x, y+1/2, -z+1/2'
'x+1/2, -y+1/2, -z'

loop_
_atom_site_label
_atom_site_type_symbol
_atom_site_fract_x
_atom_site_fract_y
_atom_site_fract_z
_atom_site_U_iso_or_equiv
_atom_site_adp_type
_atom_site_occupancy
_atom_site_site_symmetry_order
_atom_site_calc_flag
_atom_site_refinement_flags_posn
_atom_site_refinement_flags_adp
Fe1 Fe 0.51456(2) 0.57980(2) 0.30953(2) 0.01997(4) Uani 1 1 d . .
S1 S 0.33529(4) 0.36669(3) 0.48865(6) 0.03386(9) Uani 1 1 d . .
N1 N 0.59027(12) 0.34688(8) 0.49721(17) 0.0247(2) Uani 1 1 d . .
C1 C 0.52010(14) 0.44701(8) 0.28137(15) 0.0211(2) Uani 1 1 d . .
C2 C 0.64433(14) 0.48472(9) 0.23774(17) 0.0226(2) Uani 1 1 d . .
H2 H 0.7261 0.4720 0.2891 0.027 Uiso 1 1 calc R U
C3 C 0.62328(15) 0.54469(10) 0.10369(17) 0.0265(2) Uani 1 1 d . .
H3 H 0.6887 0.5787 0.0496 0.032 Uiso 1 1 calc R U
C4 C 0.48694(16) 0.54464(10) 0.06494(16) 0.0273(2) Uani 1 1 d . .
H4 H 0.4458 0.5788 -0.0194 0.033 Uiso 1 1 calc R U
C5 C 0.42293(14) 0.48477(9) 0.17408(18) 0.0256(2) Uani 1 1 d . .
H5 H 0.3318 0.4721 0.1756 0.031 Uiso 1 1 calc R U
C6 C 0.4738(2) 0.60504(10) 0.55458(18) 0.0355(4) Uani 1 1 d . .
H6 H 0.4608 0.5625 0.6397 0.043 Uiso 1 1 calc R U
C7 C 0.5958(2) 0.64322(10) 0.5097(2) 0.0339(3) Uani 1 1 d . .
H7 H 0.6784 0.6308 0.5592 0.041 Uiso 1 1 calc R U
C8 C 0.57196(17) 0.70360(10) 0.3767(2) 0.0294(3) Uani 1 1 d . .
H8 H 0.6360 0.7384 0.3216 0.035 Uiso 1 1 calc R U
C9 C 0.43516(16) 0.70239(9) 0.34148(19) 0.0277(3) Uani 1 1 d . .
H9 H 0.3919 0.7366 0.2590 0.033 Uiso 1 1 calc R U
C10 C 0.37454(19) 0.64126(10) 0.4508(2) 0.0320(3) Uani 1 1 d . .
H10 H 0.2839 0.6271 0.4541 0.038 Uiso 1 1 calc R U
C11 C 0.49845(12) 0.38621(7) 0.41949(16) 0.0209(2) Uani 1 1 d . .
C12 C 0.39639(18) 0.27720(10) 0.6156(3) 0.0359(4) Uani 1 1 d . .
H12A H 0.3484 0.2738 0.7229 0.043 Uiso 1 1 calc R U
H12B H 0.3871 0.2205 0.5563 0.043 Uiso 1 1 calc R U
C13 C 0.54141(15) 0.29909(9) 0.6449(2) 0.0282(3) Uani 1 1 d . .
H13 H 0.5920 0.2433 0.6579 0.034 Uiso 1 1 calc R U
C14 C 0.5625(2) 0.35617(12) 0.7986(2) 0.0377(3) Uani 1 1 d . .
H14A H 0.6556 0.3713 0.8078 0.057 Uiso 1 1 calc R U
H14B H 0.5351 0.3240 0.8986 0.057 Uiso 1 1 calc R U
H14C H 0.5106 0.4100 0.7882 0.057 Uiso 1 1 calc R U

loop_
_atom_site_aniso_label
_atom_site_aniso_U_11
_atom_site_aniso_U_22
_atom_site_aniso_U_33
_atom_site_aniso_U_23
_atom_site_aniso_U_13
_atom_site_aniso_U_12
Fe1 0.02263(8) 0.01989(6) 0.01738(7) -0.00138(6) 0.00195(6) 0.00145(6)
S1 0.01846(14) 0.03628(17) 0.0469(2) 0.00711(17) 0.00325(15) -0.00201(13)
N1 0.0221(5) 0.0234(4) 0.0285(5) -0.0008(4) 0.0033(4) 0.0025(4)
C1 0.0202(5) 0.0208(4) 0.0224(5) -0.0048(4) -0.0004(4) 0.0004(4)
C2 0.0198(5) 0.0256(5) 0.0223(5) -0.0023(4) 0.0028(4) 0.0016(4)
C3 0.0277(6) 0.0319(6) 0.0198(5) -0.0009(5) 0.0049(5) 0.0024(5)
C4 0.0298(6) 0.0343(6) 0.0177(5) -0.0023(4) -0.0011(5) 0.0031(6)
C5 0.0232(6) 0.0291(5) 0.0244(6) -0.0046(5) -0.0039(5) 0.0011(4)
C6 0.0600(11) 0.0259(5) 0.0205(5) -0.0008(4) 0.0092(6) 0.0080(7)
C7 0.0470(9) 0.0297(6) 0.0250(6) -0.0077(5) -0.0078(6) 0.0068(6)
C8 0.0340(7) 0.0240(5) 0.0302(7) -0.0042(5) 0.0012(6) -0.0018(5)
C9 0.0324(7) 0.0212(5) 0.0294(7) 0.0019(5) 0.0061(5) 0.0037(5)
C10 0.0373(8) 0.0259(6) 0.0329(7) -0.0005(5) 0.0152(6) 0.0030(5)
C11 0.0190(5) 0.0175(4) 0.0261(5) -0.0054(4) 0.0019(4) -0.0006(4)
C12 0.0314(8) 0.0278(6) 0.0485(10) 0.0081(6) 0.0018(7) -0.0095(6)
C13 0.0274(7) 0.0223(5) 0.0348(7) 0.0044(5) 0.0031(5) 0.0014(4)
C14 0.0473(9) 0.0374(7) 0.0285(7) 0.0052(6) 0.0006(7) -0.0083(7)

loop_
_atom_type_symbol
_atom_type_description
_atom_type_scat_dispersion_real
_atom_type_scat_dispersion_imag
_atom_type_scat_source
C C 0.0033 0.0016 'International Tables Vol C Tables 4.2.6.8 and 6.1.1.4'
H H 0.0000 0.0000 'International Tables Vol C Tables 4.2.6.8 and 6.1.1.4'
N N 0.0061 0.0033 'International Tables Vol C Tables 4.2.6.8 and 6.1.1.4'
S S 0.1246 0.1234 'International Tables Vol C Tables 4.2.6.8 and 6.1.1.4'
Fe Fe 0.3463 0.8444 'International Tables Vol C Tables 4.2.6.8 and 6.1.1.4'

loop_
_geom_angle_atom_site_label_1
_geom_angle_atom_site_label_2
_geom_angle_atom_site_label_3
_geom_angle
C5 Fe1 C1 41.18(6)
C5 Fe1 C6 123.50(7)
C1 Fe1 C6 107.41(6)
C5 Fe1 C2 69.14(6)
C1 Fe1 C2 41.16(6)
C6 Fe1 C2 122.36(6)
C5 Fe1 C7 159.83(7)
C1 Fe1 C7 122.99(6)
C6 Fe1 C7 40.67(8)
C2 Fe1 C7 106.98(7)
C5 Fe1 C8 157.90(7)
C1 Fe1 C8 159.49(6)
C6 Fe1 C8 68.42(7)
C2 Fe1 C8 122.78(6)
C7 Fe1 C8 40.82(7)
C5 Fe1 C10 107.38(7)
C1 Fe1 C10 122.31(6)
C6 Fe1 C10 40.67(8)
C2 Fe1 C10 158.50(6)
C7 Fe1 C10 68.57(8)
C8 Fe1 C10 68.48(7)
C5 Fe1 C4 40.74(6)
C1 Fe1 C4 68.80(6)
C6 Fe1 C4 159.90(8)
C2 Fe1 C4 68.62(6)
C7 Fe1 C4 157.98(7)
C8 Fe1 C4 122.09(6)
C10 Fe1 C4 123.43(7)
C5 Fe1 C9 122.17(6)
C1 Fe1 C9 158.29(6)
C6 Fe1 C9 68.18(6)
C2 Fe1 C9 159.31(6)
C7 Fe1 C9 68.44(7)
C8 Fe1 C9 40.66(7)
C10 Fe1 C9 40.52(6)
C4 Fe1 C9 107.62(6)
C5 Fe1 C3 68.67(6)
C1 Fe1 C3 68.78(6)
C6 Fe1 C3 158.17(8)
C2 Fe1 C3 40.67(6)
C7 Fe1 C3 122.09(7)
C8 Fe1 C3 107.21(7)
C10 Fe1 C3 159.58(7)
C4 Fe1 C3 40.63(6)
C9 Fe1 C3 123.33(6)
C11 S1 C12 88.75(7)
C11 N1 C13 112.01(12)
C5 C1 C2 107.74(12)
C5 C1 C11 127.19(13)
C2 C1 C11 124.92(12)
C5 C1 Fe1 69.39(8)
C2 C1 Fe1 69.73(7)
C11 C1 Fe1 122.87(8)
C3 C2 C1 107.87(12)
C3 C2 Fe1 70.11(8)
C1 C2 Fe1 69.11(7)
C3 C2 H2 126.1
C1 C2 H2 126.1
Fe1 C2 H2 126.3
C4 C3 C2 108.08(13)
C4 C3 Fe1 69.39(8)
C2 C3 Fe1 69.22(8)
C4 C3 H3 126.0
C2 C3 H3 126.0
Fe1 C3 H3 127.0
C5 C4 C3 108.36(13)
C5 C4 Fe1 69.15(8)
C3 C4 Fe1 69.99(8)
C5 C4 H4 125.8
C3 C4 H4 125.8
Fe1 C4 H4 126.6
C4 C5 C1 107.94(13)
C4 C5 Fe1 70.11(8)
C1 C5 Fe1 69.43(7)
C4 C5 H5 126.0
C1 C5 H5 126.0
Fe1 C5 H5 126.0
C7 C6 C10 108.55(13)
C7 C6 Fe1 69.86(9)
C10 C6 Fe1 69.95(9)
C7 C6 H6 125.7
C10 C6 H6 125.7
Fe1 C6 H6 126.0
C6 C7 C8 107.63(15)
C6 C7 Fe1 69.47(9)
C8 C7 Fe1 69.63(9)
C6 C7 H7 126.2
C8 C7 H7 126.2
Fe1 C7 H7 126.3
C9 C8 C7 107.86(15)
C9 C8 Fe1 69.85(9)
C7 C8 Fe1 69.56(9)
C9 C8 H8 126.1
C7 C8 H8 126.1
Fe1 C8 H8 126.1
C10 C9 C8 108.25(15)
C10 C9 Fe1 69.61(8)
C8 C9 Fe1 69.49(9)
C10 C9 H9 125.9
C8 C9 H9 125.9
Fe1 C9 H9 126.6
C9 C10 C6 107.71(16)
C9 C10 Fe1 69.87(9)
C6 C10 Fe1 69.38(9)
C9 C10 H10 126.1
C6 C10 H10 126.1
Fe1 C10 H10 126.2
N1 C11 C1 123.86(12)
N1 C11 S1 117.22(10)
C1 C11 S1 118.91(10)
C13 C12 S1 104.72(10)
C13 C12 H12A 110.8
S1 C12 H12A 110.8
C13 C12 H12B 110.8
S1 C12 H12B 110.8
H12A C12 H12B 108.9
N1 C13 C14 108.51(12)
N1 C13 C12 108.09(14)
C14 C13 C12 112.61(15)
N1 C13 H13 109.2
C14 C13 H13 109.2
C12 C13 H13 109.2
C13 C14 H14A 109.5
C13 C14 H14B 109.5
H14A C14 H14B 109.5
C13 C14 H14C 109.5
H14A C14 H14C 109.5
H14B C14 H14C 109.5

loop_
_geom_bond_atom_site_label_1
_geom_bond_atom_site_label_2
_geom_bond_distance
Fe1 C5 2.0361(14)
Fe1 C1 2.0366(12)
Fe1 C6 2.0411(14)
Fe1 C2 2.0449(13)
Fe1 C7 2.0463(16)
Fe1 C8 2.0472(15)
Fe1 C10 2.0486(15)
Fe1 C4 2.0488(13)
Fe1 C9 2.0520(14)
Fe1 C3 2.0568(14)
S1 C11 1.7793(13)
S1 C12 1.8110(18)
N1 C11 1.2742(18)
N1 C13 1.475(2)
C1 C5 1.432(2)
C1 C2 1.4348(19)
C1 C11 1.4591(18)
C2 C3 1.425(2)
C2 H2 0.9500
C3 C4 1.425(2)
C3 H3 0.9500
C4 C5 1.422(2)
C4 H4 0.9500
C5 H5 0.9500
C6 C7 1.420(3)
C6 C10 1.421(3)
C6 H6 0.9500
C7 C8 1.428(2)
C7 H7 0.9500
C8 C9 1.424(2)
C8 H8 0.9500
C9 C10 1.420(2)
C9 H9 0.9500
C10 H10 0.9500
C12 C13 1.535(2)
C12 H12A 0.9900
C12 H12B 0.9900
C13 C14 1.522(2)
C13 H13 1.0000
C14 H14A 0.9800
C14 H14B 0.9800
C14 H14C 0.9800

loop_
_geom_torsion_atom_site_label_1
_geom_torsion_atom_site_label_2
_geom_torsion_atom_site_label_3
_geom_torsion_atom_site_label_4
_geom_torsion
C5 C1 C2 C3 -0.43(15)
C11 C1 C2 C3 -176.23(11)
Fe1 C1 C2 C3 -59.63(9)
C5 C1 C2 Fe1 59.20(9)
C11 C1 C2 Fe1 -116.60(12)
C1 C2 C3 C4 0.33(16)
Fe1 C2 C3 C4 -58.67(10)
C1 C2 C3 Fe1 59.00(9)
C2 C3 C4 C5 -0.10(16)
Fe1 C3 C4 C5 -58.67(10)
C2 C3 C4 Fe1 58.56(10)
C3 C4 C5 C1 -0.16(16)
Fe1 C4 C5 C1 -59.35(9)
C3 C4 C5 Fe1 59.18(10)
C2 C1 C5 C4 0.37(15)
C11 C1 C5 C4 176.04(12)
Fe1 C1 C5 C4 59.77(10)
C2 C1 C5 Fe1 -59.41(9)
C11 C1 C5 Fe1 116.27(12)
C10 C6 C7 C8 -0.06(17)
Fe1 C6 C7 C8 59.40(10)
C10 C6 C7 Fe1 -59.46(10)
C6 C7 C8 C9 0.28(17)
Fe1 C7 C8 C9 59.58(11)
C6 C7 C8 Fe1 -59.30(10)
C7 C8 C9 C10 -0.40(17)
Fe1 C8 C9 C10 59.00(10)
C7 C8 C9 Fe1 -59.40(11)
C8 C9 C10 C6 0.37(17)
Fe1 C9 C10 C6 59.29(10)
C8 C9 C10 Fe1 -58.92(11)
C7 C6 C10 C9 -0.19(17)
Fe1 C6 C10 C9 -59.59(11)
C7 C6 C10 Fe1 59.40(10)
C13 N1 C11 C1 172.24(11)
C13 N1 C11 S1 -6.33(15)
C5 C1 C11 N1 171.20(13)
C2 C1 C11 N1 -13.83(19)
Fe1 C1 C11 N1 -100.85(14)
C5 C1 C11 S1 -10.26(17)
C2 C1 C11 S1 164.72(10)
Fe1 C1 C11 S1 77.70(12)
C12 S1 C11 N1 -11.56(12)
C12 S1 C11 C1 169.80(11)
C11 S1 C12 C13 23.74(12)
C11 N1 C13 C14 -97.24(16)
C11 N1 C13 C12 25.17(17)
S1 C12 C13 N1 -31.54(16)
S1 C12 C13 C14 88.32(15)
